data_7030958
loop_
_publ_author_name
'Artyushin, Oleg I.'
'Odinets, Irina L.'
'Matveeva, Ekaterina V.'
'Vologzhanina, Anna V.'
'Varzatskii, Oleg A.'
'Lyubimov, Sergey E.'
'Voloshin, Yan Z.'

_publ_section_title
;
 Clathrochelates meet phosphorus: thiophosphorylation of Fe(ii)
 dichloroclathrochelate precursor, synthesis of N,S-donor macrobicyclic
 ligands and their Pd(ii) complexes as potent catalysts of Suzuki
 cross-coupling reaction.
;
_journal_issue 25
_journal_name_full 'Dalton transactions (Cambridge, England : 2003)'
_journal_page_first 9677
_journal_page_last 9689
_journal_paper_doi 10.1039/c3dt53590h
_journal_volume 43
_journal_year 2014
_chemical_absolute_configuration ad
_chemical_formula_moiety 'C42 H30 B2 Cl1 F2 Fe N6 O6 P S, C H2 Cl2'
_chemical_formula_sum 'C43 H32 B2 Cl3 F2 Fe N6 O6 P S'
_chemical_formula_weight 1013.60
_chemical_name_systematic
;
 ? 
;
_space_group_IT_number 4
_symmetry_cell_setting monoclinic
_symmetry_space_group_name_Hall 'P 2yb'
_symmetry_space_group_name_H-M 'P 1 21 1'
_atom_sites_solution_hydrogens geom
_atom_sites_solution_primary direct
_atom_sites_solution_secondary difmap
_audit_creation_method SHELXL-97
_cell_angle_alpha 90.00
_cell_angle_beta 101.508(7)
_cell_angle_gamma 90.00
_cell_formula_units_Z 2
_cell_length_a 12.863(3)
_cell_length_b 12.141(3)
_cell_length_c 14.571(4)
_cell_measurement_reflns_used 1226
_cell_measurement_temperature 100(2)
_cell_measurement_theta_max 23.87
_cell_measurement_theta_min 2.33
_cell_volume 2229.8(10)
_computing_cell_refinement 'APEX2 (Bruker, 2005)'
_computing_data_collection 'APEX2 (Bruker, 2005)'
_computing_data_reduction 'APEX2 (Bruker, 2005)'
_computing_molecular_graphics 'SHELXTL ver. 5.1 (Sheldrick, 2008)'
_computing_publication_material 'SHELXTL ver. 5.1 (Sheldrick, 2008)'
_computing_structure_refinement 'SHELXTL ver. 5.1 (Sheldrick, 2008)'
_computing_structure_solution 'SHELXTL ver. 5.1 (Sheldrick, 2008)'
_diffrn_ambient_temperature 100(2)
_diffrn_measured_fraction_theta_full 0.997
_diffrn_measured_fraction_theta_max 0.997
_diffrn_measurement_device_type 'Bruker APEX-II CCD'
_diffrn_measurement_method '\w scans'
_diffrn_radiation_monochromator graphite
_diffrn_radiation_source 'fine-focus sealed tube'
_diffrn_radiation_type MoK\a
_diffrn_radiation_wavelength 0.71073
_diffrn_reflns_av_R_equivalents 0.0571
_diffrn_reflns_av_sigmaI/netI 0.1096
_diffrn_reflns_limit_h_max 16
_diffrn_reflns_limit_h_min -16
_diffrn_reflns_limit_k_max 16
_diffrn_reflns_limit_k_min -16
_diffrn_reflns_limit_l_max 19
_diffrn_reflns_limit_l_min -19
_diffrn_reflns_number 19131
_diffrn_reflns_theta_full 28.00
_diffrn_reflns_theta_max 28.00
_diffrn_reflns_theta_min 1.43
_exptl_absorpt_coefficient_mu 0.665
_exptl_absorpt_correction_T_max 0.9426
_exptl_absorpt_correction_T_min 0.8358
_exptl_absorpt_correction_type multi-scan
_exptl_absorpt_process_details 'SADABS (Sheldrick, 1998)'
_exptl_crystal_colour red
_exptl_crystal_density_diffrn 1.510
_exptl_crystal_density_method 'not measured'
_exptl_crystal_description prism
_exptl_crystal_F_000 1032
_exptl_crystal_size_max 0.28
_exptl_crystal_size_mid 0.13
_exptl_crystal_size_min 0.09
_refine_diff_density_max 0.480
_refine_diff_density_min -0.381
_refine_diff_density_rms 0.082
_refine_ls_abs_structure_details 'Flack H D (1983), Acta Cryst. A39, 876-881'
_refine_ls_abs_structure_Flack 0.008(16)
_refine_ls_extinction_method none
_refine_ls_goodness_of_fit_ref 1.004
_refine_ls_hydrogen_treatment constr
_refine_ls_matrix_type full
_refine_ls_number_parameters 586
_refine_ls_number_reflns 10516
_refine_ls_number_restraints 1
_refine_ls_restrained_S_all 1.004
_refine_ls_R_factor_all 0.0872
_refine_ls_R_factor_gt 0.0552
_refine_ls_shift/su_max 0.001
_refine_ls_shift/su_mean 0.000
_refine_ls_structure_factor_coef Fsqd
_refine_ls_weighting_details 'calc w=1/[\s^2^(Fo^2^)+(0.0220P)^2^+0.0000P] where P=(Fo^2^+2Fc^2^)/3'
_refine_ls_weighting_scheme calc
_refine_ls_wR_factor_gt 0.0795
_refine_ls_wR_factor_ref 0.0935
_reflns_number_gt 7754
_reflns_number_total 10516
_reflns_threshold_expression I>2\s(I)
_cod_data_source_file c3dt53590h2.cif
_cod_data_source_block 2a
_cod_depositor_comments
;
The following automatic conversions were performed:

'_symmetry_cell_setting' value 'Monoclinic' changed to 'monoclinic'
according to
/usr/data/users/saulius/crontab/automatic-downloads/rss-feeds/RSC/lib/dictionaries/cif_core.dic
dictionary named 'cif_core.dic' version 2.4.2 from 2011-04-26.

Automatic conversion script
Id: cif_fix_values 2281 2013-09-26 08:29:07Z andrius 

 Adding full bibliography for 7030958--7030964.cif.
;
_cod_original_sg_symbol_H-M 'P 21'
_cod_database_code 7030958

loop_
_symmetry_equiv_pos_as_xyz
'x, y, z'
'-x, y+1/2, -z'

loop_
_atom_site_label
_atom_site_type_symbol
_atom_site_fract_x
_atom_site_fract_y
_atom_site_fract_z
_atom_site_U_iso_or_equiv
_atom_site_adp_type
_atom_site_occupancy
_atom_site_symmetry_multiplicity
_atom_site_calc_flag
_atom_site_refinement_flags
Fe1 Fe 0.17024(4) 0.52674(5) 0.33217(4) 0.01494(13) Uani 1 1 d .
P1 P -0.10216(9) 0.32453(9) 0.17148(7) 0.0183(2) Uani 1 1 d .
S1 S -0.09628(9) 0.36917(10) 0.04436(7) 0.0252(3) Uani 1 1 d .
Cl1 Cl -0.17288(8) 0.54481(10) 0.31755(8) 0.0368(3) Uani 1 1 d .
Cl2 Cl 0.77705(10) 0.68557(12) 0.07023(9) 0.0442(3) Uani 1 1 d .
Cl3 Cl 1.00670(10) 0.68391(13) 0.12136(8) 0.0502(4) Uani 1 1 d .
F1 F 0.07649(19) 0.77748(19) 0.51303(15) 0.0233(6) Uani 1 1 d .
F2 F 0.26285(17) 0.27964(18) 0.14875(14) 0.0201(5) Uani 1 1 d .
O1 O 0.0109(2) 0.6698(2) 0.38396(17) 0.0206(6) Uani 1 1 d .
O2 O 0.1252(2) 0.3337(2) 0.21891(18) 0.0183(6) Uani 1 1 d .
O3 O 0.1429(2) 0.6002(2) 0.51515(18) 0.0213(7) Uani 1 1 d .
O4 O 0.3099(2) 0.3496(2) 0.29897(17) 0.0171(6) Uani 1 1 d .
O5 O 0.1909(2) 0.7446(2) 0.41384(18) 0.0209(7) Uani 1 1 d .
O6 O 0.2408(2) 0.4653(2) 0.16256(18) 0.0177(6) Uani 1 1 d .
C1 C -0.0486(3) 0.5156(4) 0.3007(2) 0.0184(9) Uani 1 1 d .
C2 C -0.0197(3) 0.4179(3) 0.2545(3) 0.0167(9) Uani 1 1 d .
C3 C 0.2541(3) 0.4527(3) 0.5137(3) 0.0182(9) Uani 1 1 d .
C4 C 0.3029(3) 0.3832(3) 0.4527(3) 0.0164(9) Uani 1 1 d .
C5 C 0.2611(3) 0.7225(3) 0.2818(3) 0.0157(9) Uani 1 1 d .
C6 C 0.2763(3) 0.6414(3) 0.2119(3) 0.0161(9) Uani 1 1 d .
C7 C 0.2814(3) 0.4492(3) 0.6172(3) 0.0226(10) Uani 1 1 d .
C8 C 0.2049(4) 0.4287(4) 0.6686(3) 0.0341(12) Uani 1 1 d .
H8A H 0.1330 0.4205 0.6377 0.041 Uiso 1 1 calc R
C9 C 0.2319(4) 0.4200(4) 0.7655(3) 0.0459(15) Uani 1 1 d .
H9A H 0.1788 0.4047 0.8006 0.055 Uiso 1 1 calc R
C10 C 0.3357(5) 0.4338(4) 0.8104(3) 0.0437(15) Uani 1 1 d .
H10A H 0.3543 0.4286 0.8768 0.052 Uiso 1 1 calc R
C11 C 0.4125(4) 0.4549(4) 0.7595(3) 0.0364(13) Uani 1 1 d .
H11A H 0.4840 0.4650 0.7909 0.044 Uiso 1 1 calc R
C12 C 0.3863(4) 0.4617(3) 0.6631(3) 0.0289(11) Uani 1 1 d .
H12A H 0.4400 0.4748 0.6281 0.035 Uiso 1 1 calc R
C13 C 0.3702(3) 0.2879(3) 0.4881(3) 0.0170(9) Uani 1 1 d .
C14 C 0.3369(3) 0.2135(3) 0.5489(3) 0.0210(9) Uani 1 1 d .
H14A H 0.2688 0.2217 0.5640 0.025 Uiso 1 1 calc R
C15 C 0.4020(4) 0.1275(3) 0.5876(3) 0.0280(11) Uani 1 1 d .
H15A H 0.3784 0.0770 0.6289 0.034 Uiso 1 1 calc R
C16 C 0.5012(3) 0.1154(3) 0.5662(3) 0.0219(10) Uani 1 1 d .
H16A H 0.5462 0.0571 0.5937 0.026 Uiso 1 1 calc R
C17 C 0.5356(3) 0.1871(4) 0.5053(3) 0.0229(10) Uani 1 1 d .
H17A H 0.6036 0.1778 0.4903 0.027 Uiso 1 1 calc R
C18 C 0.4700(3) 0.2740(3) 0.4653(3) 0.0190(9) Uani 1 1 d .
H18A H 0.4933 0.3232 0.4229 0.023 Uiso 1 1 calc R
C19 C 0.2842(3) 0.8414(3) 0.2750(3) 0.0176(9) Uani 1 1 d .
C20 C 0.2697(3) 0.8893(3) 0.1863(3) 0.0216(10) Uani 1 1 d .
H20A H 0.2462 0.8452 0.1322 0.026 Uiso 1 1 calc R
C21 C 0.2892(4) 1.0004(3) 0.1762(3) 0.0290(11) Uani 1 1 d .
H21A H 0.2782 1.0327 0.1156 0.035 Uiso 1 1 calc R
C22 C 0.3249(4) 1.0640(3) 0.2551(3) 0.0313(11) Uani 1 1 d .
H22A H 0.3400 1.1399 0.2485 0.038 Uiso 1 1 calc R
C23 C 0.3386(3) 1.0176(4) 0.3432(3) 0.0282(10) Uani 1 1 d .
H23A H 0.3617 1.0621 0.3970 0.034 Uiso 1 1 calc R
C24 C 0.3187(3) 0.9062(3) 0.3536(3) 0.0237(10) Uani 1 1 d .
H24A H 0.3286 0.8745 0.4144 0.028 Uiso 1 1 calc R
C25 C 0.3468(3) 0.6558(3) 0.1435(3) 0.0161(9) Uani 1 1 d .
C26 C 0.4498(3) 0.6929(3) 0.1752(3) 0.0211(9) Uani 1 1 d .
H26A H 0.4731 0.7117 0.2393 0.025 Uiso 1 1 calc R
C27 C 0.5184(3) 0.7026(4) 0.1143(3) 0.0280(11) Uani 1 1 d .
H27A H 0.5895 0.7252 0.1371 0.034 Uiso 1 1 calc R
C28 C 0.4845(4) 0.6797(4) 0.0199(3) 0.0302(11) Uani 1 1 d .
H28A H 0.5317 0.6880 -0.0221 0.036 Uiso 1 1 calc R
C29 C 0.3816(4) 0.6446(4) -0.0127(3) 0.0276(11) Uani 1 1 d .
H29A H 0.3575 0.6300 -0.0775 0.033 Uiso 1 1 calc R
C30 C 0.3140(3) 0.6309(3) 0.0483(3) 0.0224(10) Uani 1 1 d .
H30A H 0.2441 0.6043 0.0257 0.027 Uiso 1 1 calc R
C31 C -0.0480(3) 0.1896(4) 0.2076(3) 0.0197(9) Uani 1 1 d .
C32 C -0.0097(3) 0.1646(4) 0.3014(3) 0.0252(10) Uani 1 1 d .
H32A H -0.0131 0.2178 0.3485 0.030 Uiso 1 1 calc R
C33 C 0.0335(3) 0.0615(4) 0.3258(3) 0.0307(11) Uani 1 1 d .
H33A H 0.0597 0.0441 0.3898 0.037 Uiso 1 1 calc R
C34 C 0.0387(4) -0.0156(4) 0.2578(3) 0.0336(12) Uani 1 1 d .
H34A H 0.0681 -0.0861 0.2751 0.040 Uiso 1 1 calc R
C35 C 0.0012(3) 0.0087(4) 0.1642(3) 0.0304(11) Uani 1 1 d .
H35A H 0.0058 -0.0447 0.1176 0.036 Uiso 1 1 calc R
C36 C -0.0432(3) 0.1117(4) 0.1385(3) 0.0230(10) Uani 1 1 d .
H36A H -0.0700 0.1285 0.0744 0.028 Uiso 1 1 calc R
C37 C -0.2350(3) 0.3283(3) 0.1960(3) 0.0193(9) Uani 1 1 d .
C38 C -0.3112(3) 0.3961(3) 0.1408(3) 0.0245(10) Uani 1 1 d .
H38A H -0.2919 0.4403 0.0931 0.029 Uiso 1 1 calc R
C39 C -0.4130(4) 0.3992(4) 0.1552(3) 0.0335(12) Uani 1 1 d .
H39A H -0.4637 0.4470 0.1190 0.040 Uiso 1 1 calc R
C40 C -0.4416(3) 0.3326(4) 0.2228(3) 0.0313(11) Uani 1 1 d .
H40A H -0.5124 0.3345 0.2327 0.038 Uiso 1 1 calc R
C41 C -0.3682(4) 0.2629(4) 0.2764(3) 0.0327(11) Uani 1 1 d .
H41A H -0.3889 0.2164 0.3220 0.039 Uiso 1 1 calc R
C42 C -0.2642(3) 0.2612(4) 0.2631(3) 0.0253(10) Uani 1 1 d .
H42A H -0.2134 0.2142 0.3000 0.030 Uiso 1 1 calc R
C43 C 0.8960(3) 0.6849(5) 0.0287(3) 0.0347(12) Uani 1 1 d .
H43A H 0.8989 0.7510 -0.0105 0.042 Uiso 1 1 calc R
H43B H 0.8980 0.6191 -0.0109 0.042 Uiso 1 1 calc R
N1 N 0.0305(3) 0.5812(3) 0.3327(2) 0.0182(8) Uani 1 1 d .
N2 N 0.0853(3) 0.4126(3) 0.2671(2) 0.0175(8) Uani 1 1 d .
N3 N 0.1858(2) 0.5212(3) 0.4657(2) 0.0169(7) Uani 1 1 d .
N4 N 0.2779(2) 0.4155(3) 0.3649(2) 0.0156(7) Uani 1 1 d .
N5 N 0.2187(2) 0.6762(3) 0.3474(2) 0.0157(7) Uani 1 1 d .
N6 N 0.2265(2) 0.5496(2) 0.2214(2) 0.0151(7) Uani 1 1 d .
B1 B 0.1051(4) 0.6986(4) 0.4568(3) 0.0201(11) Uani 1 1 d .
B2 B 0.2350(4) 0.3572(4) 0.2069(3) 0.0173(10) Uani 1 1 d .

loop_
_atom_site_aniso_label
_atom_site_aniso_U_11
_atom_site_aniso_U_22
_atom_site_aniso_U_33
_atom_site_aniso_U_23
_atom_site_aniso_U_13
_atom_site_aniso_U_12
Fe1 0.0149(3) 0.0143(3) 0.0157(3) -0.0017(2) 0.0032(2) 0.0009(3)
P1 0.0168(6) 0.0199(6) 0.0181(6) -0.0015(5) 0.0035(4) -0.0027(5)
S1 0.0268(7) 0.0305(7) 0.0189(6) 0.0018(5) 0.0059(5) -0.0013(5)
Cl1 0.0203(6) 0.0430(8) 0.0493(7) -0.0187(6) 0.0124(5) -0.0003(6)
Cl2 0.0331(7) 0.0577(9) 0.0470(8) 0.0033(7) 0.0202(6) 0.0056(7)
Cl3 0.0343(7) 0.0718(10) 0.0392(7) 0.0291(7) -0.0055(6) -0.0110(7)
F1 0.0301(14) 0.0200(13) 0.0212(13) -0.0037(10) 0.0085(10) 0.0067(11)
F2 0.0217(13) 0.0190(13) 0.0197(13) -0.0066(10) 0.0047(10) -0.0006(11)
O1 0.0234(16) 0.0158(15) 0.0231(16) -0.0059(12) 0.0058(12) 0.0067(13)
O2 0.0164(15) 0.0147(15) 0.0246(16) -0.0091(12) 0.0062(12) -0.0024(13)
O3 0.0285(17) 0.0195(16) 0.0167(15) -0.0021(12) 0.0067(13) 0.0071(13)
O4 0.0178(15) 0.0172(16) 0.0166(15) -0.0035(11) 0.0042(12) 0.0037(12)
O5 0.0259(17) 0.0179(16) 0.0193(15) -0.0056(12) 0.0052(12) 0.0022(13)
O6 0.0218(16) 0.0177(15) 0.0149(15) -0.0060(11) 0.0064(12) -0.0023(13)
C1 0.018(2) 0.022(2) 0.0154(19) -0.0010(19) 0.0040(16) 0.001(2)
C2 0.013(2) 0.021(2) 0.016(2) 0.0021(16) 0.0021(16) 0.0002(18)
C3 0.018(2) 0.019(2) 0.017(2) 0.0039(17) 0.0037(17) 0.0000(18)
C4 0.013(2) 0.018(2) 0.018(2) -0.0013(17) 0.0041(16) -0.0033(18)
C5 0.010(2) 0.015(2) 0.019(2) -0.0007(16) -0.0024(16) 0.0012(17)
C6 0.012(2) 0.018(2) 0.016(2) 0.0039(16) -0.0031(16) 0.0017(17)
C7 0.033(3) 0.017(2) 0.019(2) -0.0008(17) 0.0069(19) 0.008(2)
C8 0.035(3) 0.042(3) 0.029(3) 0.006(2) 0.014(2) 0.016(2)
C9 0.055(4) 0.057(4) 0.030(3) 0.022(3) 0.018(3) 0.032(3)
C10 0.083(5) 0.032(3) 0.013(2) 0.001(2) 0.002(3) 0.023(3)
C11 0.051(3) 0.027(3) 0.022(3) 0.005(2) -0.014(2) 0.000(2)
C12 0.036(3) 0.019(2) 0.030(3) 0.0025(19) 0.001(2) -0.003(2)
C13 0.017(2) 0.016(2) 0.017(2) -0.0046(16) 0.0007(17) 0.0024(18)
C14 0.022(2) 0.022(2) 0.021(2) 0.0020(18) 0.0074(18) 0.0035(19)
C15 0.036(3) 0.020(2) 0.029(3) 0.0065(19) 0.009(2) 0.003(2)
C16 0.026(3) 0.014(2) 0.023(2) -0.0008(17) -0.0007(19) 0.0073(19)
C17 0.013(2) 0.027(2) 0.026(2) -0.010(2) -0.0038(18) 0.002(2)
C18 0.018(2) 0.019(2) 0.020(2) -0.0032(17) 0.0016(17) -0.0017(19)
C19 0.015(2) 0.017(2) 0.020(2) -0.0019(17) 0.0016(17) 0.0009(18)
C20 0.023(2) 0.019(2) 0.022(2) 0.0000(18) 0.0009(18) -0.0002(19)
C21 0.038(3) 0.018(3) 0.031(3) 0.0129(19) 0.004(2) 0.006(2)
C22 0.032(3) 0.012(2) 0.047(3) 0.005(2) 0.000(2) -0.003(2)
C23 0.028(2) 0.021(2) 0.031(2) -0.009(2) -0.0040(19) 0.002(2)
C24 0.023(3) 0.018(2) 0.026(2) -0.0016(18) -0.0032(19) 0.0034(19)
C25 0.019(2) 0.014(2) 0.016(2) 0.0029(16) 0.0033(16) -0.0002(17)
C26 0.026(2) 0.020(2) 0.018(2) -0.0025(18) 0.0048(18) 0.001(2)
C27 0.019(2) 0.030(3) 0.037(3) -0.002(2) 0.011(2) -0.003(2)
C28 0.039(3) 0.023(3) 0.035(3) 0.008(2) 0.023(2) 0.006(2)
C29 0.045(3) 0.022(3) 0.017(2) -0.0001(18) 0.009(2) 0.004(2)
C30 0.020(2) 0.023(2) 0.022(2) -0.0022(18) -0.0004(18) 0.0019(19)
C31 0.014(2) 0.020(2) 0.026(2) 0.0006(18) 0.0037(17) -0.0015(18)
C32 0.022(2) 0.029(3) 0.025(2) 0.003(2) 0.0059(19) -0.003(2)
C33 0.021(2) 0.031(3) 0.039(3) 0.012(2) 0.004(2) 0.000(2)
C34 0.027(3) 0.026(3) 0.051(3) 0.006(2) 0.016(2) 0.003(2)
C35 0.027(2) 0.031(3) 0.038(3) -0.013(2) 0.016(2) 0.001(2)
C36 0.014(2) 0.029(3) 0.028(2) -0.004(2) 0.0079(19) -0.0083(19)
C37 0.017(2) 0.020(2) 0.021(2) -0.0057(18) 0.0042(17) -0.0042(19)
C38 0.021(2) 0.021(2) 0.031(3) 0.0035(19) 0.0054(19) -0.002(2)
C39 0.019(3) 0.033(3) 0.045(3) -0.003(2) -0.002(2) 0.005(2)
C40 0.015(2) 0.039(3) 0.044(3) -0.001(2) 0.012(2) 0.003(2)
C41 0.033(3) 0.031(3) 0.039(3) 0.004(2) 0.018(2) -0.001(2)
C42 0.020(2) 0.032(3) 0.026(2) 0.001(2) 0.0079(19) 0.002(2)
C43 0.021(3) 0.053(3) 0.031(3) 0.001(2) 0.008(2) 0.000(3)
N1 0.0187(19) 0.0187(19) 0.0174(18) -0.0022(14) 0.0041(15) 0.0035(15)
N2 0.021(2) 0.0147(18) 0.0175(18) -0.0004(14) 0.0045(14) 0.0007(15)
N3 0.0173(17) 0.0161(17) 0.0194(17) -0.0008(16) 0.0086(13) 0.0004(17)
N4 0.0121(18) 0.0167(18) 0.0171(18) -0.0029(14) 0.0004(14) -0.0021(14)
N5 0.0171(18) 0.0151(18) 0.0147(17) -0.0023(14) 0.0026(14) 0.0027(15)
N6 0.0147(17) 0.0119(19) 0.0181(17) -0.0020(13) 0.0013(13) 0.0004(14)
B1 0.019(3) 0.024(3) 0.018(2) 0.001(2) 0.003(2) 0.002(2)
B2 0.019(3) 0.014(2) 0.018(3) -0.0050(19) 0.003(2) 0.000(2)

loop_
_atom_type_symbol
_atom_type_description
_atom_type_scat_dispersion_real
_atom_type_scat_dispersion_imag
_atom_type_scat_source
C C 0.0033 0.0016 'International Tables Vol C Tables 4.2.6.8 and 6.1.1.4'
H H 0.0000 0.0000 'International Tables Vol C Tables 4.2.6.8 and 6.1.1.4'
B B 0.0013 0.0007 'International Tables Vol C Tables 4.2.6.8 and 6.1.1.4'
N N 0.0061 0.0033 'International Tables Vol C Tables 4.2.6.8 and 6.1.1.4'
O O 0.0106 0.0060 'International Tables Vol C Tables 4.2.6.8 and 6.1.1.4'
F F 0.0171 0.0103 'International Tables Vol C Tables 4.2.6.8 and 6.1.1.4'
P P 0.1023 0.0942 'International Tables Vol C Tables 4.2.6.8 and 6.1.1.4'
S S 0.1246 0.1234 'International Tables Vol C Tables 4.2.6.8 and 6.1.1.4'
Cl Cl 0.1484 0.1585 'International Tables Vol C Tables 4.2.6.8 and 6.1.1.4'
Fe Fe 0.3463 0.8444 'International Tables Vol C Tables 4.2.6.8 and 6.1.1.4'

loop_
_geom_angle_atom_site_label_1
_geom_angle_atom_site_label_2
_geom_angle_atom_site_label_3
_geom_angle
N2 Fe1 N1 78.85(15)
N2 Fe1 N6 87.81(13)
N1 Fe1 N6 117.71(13)
N2 Fe1 N3 114.50(14)
N1 Fe1 N3 85.22(13)
N6 Fe1 N3 151.57(13)
N2 Fe1 N5 152.97(13)
N1 Fe1 N5 87.51(14)
N6 Fe1 N5 77.97(13)
N3 Fe1 N5 87.12(14)
N2 Fe1 N4 85.71(14)
N1 Fe1 N4 150.43(14)
N6 Fe1 N4 86.39(13)
N3 Fe1 N4 78.43(14)
N5 Fe1 N4 115.75(14)
C37 P1 C31 106.71(19)
C37 P1 C2 107.35(18)
C31 P1 C2 103.20(18)
C37 P1 S1 113.39(14)
C31 P1 S1 116.21(14)
C2 P1 S1 109.19(14)
N1 O1 B1 111.3(3)
N2 O2 B2 113.2(3)
N3 O3 B1 112.2(3)
N4 O4 B2 111.3(3)
N5 O5 B1 113.0(3)
N6 O6 B2 111.5(3)
N1 C1 C2 114.3(3)
N1 C1 Cl1 120.7(3)
C2 C1 Cl1 124.9(3)
N2 C2 C1 108.9(3)
N2 C2 P1 120.0(3)
C1 C2 P1 130.1(3)
N3 C3 C4 111.5(3)
N3 C3 C7 124.2(4)
C4 C3 C7 124.2(4)
N4 C4 C3 111.7(3)
N4 C4 C13 125.9(4)
C3 C4 C13 122.4(3)
N5 C5 C6 110.6(3)
N5 C5 C19 125.6(4)
C6 C5 C19 123.7(4)
N6 C6 C5 111.5(3)
N6 C6 C25 123.3(4)
C5 C6 C25 125.1(4)
C8 C7 C12 119.3(4)
C8 C7 C3 120.8(4)
C12 C7 C3 119.8(4)
C7 C8 C9 120.5(5)
C7 C8 H8A 119.7
C9 C8 H8A 119.7
C10 C9 C8 119.8(5)
C10 C9 H9A 120.1
C8 C9 H9A 120.1
C11 C10 C9 120.0(4)
C11 C10 H10A 120.0
C9 C10 H10A 120.0
C10 C11 C12 120.4(5)
C10 C11 H11A 119.8
C12 C11 H11A 119.8
C11 C12 C7 119.9(5)
C11 C12 H12A 120.0
C7 C12 H12A 120.0
C14 C13 C18 119.1(4)
C14 C13 C4 119.9(4)
C18 C13 C4 121.0(4)
C15 C14 C13 120.7(4)
C15 C14 H14A 119.7
C13 C14 H14A 119.7
C16 C15 C14 119.9(4)
C16 C15 H15A 120.0
C14 C15 H15A 120.0
C17 C16 C15 120.5(4)
C17 C16 H16A 119.7
C15 C16 H16A 119.7
C16 C17 C18 120.0(4)
C16 C17 H17A 120.0
C18 C17 H17A 120.0
C13 C18 C17 119.8(4)
C13 C18 H18A 120.1
C17 C18 H18A 120.1
C24 C19 C20 119.4(4)
C24 C19 C5 122.2(4)
C20 C19 C5 118.5(3)
C21 C20 C19 120.7(4)
C21 C20 H20A 119.7
C19 C20 H20A 119.7
C20 C21 C22 119.5(4)
C20 C21 H21A 120.2
C22 C21 H21A 120.2
C23 C22 C21 120.2(4)
C23 C22 H22A 119.9
C21 C22 H22A 119.9
C22 C23 C24 120.4(4)
C22 C23 H23A 119.8
C24 C23 H23A 119.8
C19 C24 C23 119.8(4)
C19 C24 H24A 120.1
C23 C24 H24A 120.1
C26 C25 C30 118.6(4)
C26 C25 C6 119.0(3)
C30 C25 C6 122.4(4)
C27 C26 C25 120.4(4)
C27 C26 H26A 119.8
C25 C26 H26A 119.8
C26 C27 C28 120.5(4)
C26 C27 H27A 119.7
C28 C27 H27A 119.7
C29 C28 C27 119.6(4)
C29 C28 H28A 120.2
C27 C28 H28A 120.2
C30 C29 C28 120.1(4)
C30 C29 H29A 119.9
C28 C29 H29A 119.9
C29 C30 C25 120.8(4)
C29 C30 H30A 119.6
C25 C30 H30A 119.6
C32 C31 C36 120.3(4)
C32 C31 P1 121.5(3)
C36 C31 P1 118.2(3)
C33 C32 C31 119.6(4)
C33 C32 H32A 120.2
C31 C32 H32A 120.2
C34 C33 C32 120.3(4)
C34 C33 H33A 119.9
C32 C33 H33A 119.9
C33 C34 C35 120.5(4)
C33 C34 H34A 119.7
C35 C34 H34A 119.7
C34 C35 C36 120.0(4)
C34 C35 H35A 120.0
C36 C35 H35A 120.0
C31 C36 C35 119.3(4)
C31 C36 H36A 120.4
C35 C36 H36A 120.4
C42 C37 C38 119.6(4)
C42 C37 P1 121.6(3)
C38 C37 P1 118.7(3)
C39 C38 C37 120.6(4)
C39 C38 H38A 119.7
C37 C38 H38A 119.7
C38 C39 C40 119.6(4)
C38 C39 H39A 120.2
C40 C39 H39A 120.2
C39 C40 C41 120.7(4)
C39 C40 H40A 119.6
C41 C40 H40A 119.6
C40 C41 C42 119.7(4)
C40 C41 H41A 120.1
C42 C41 H41A 120.1
C37 C42 C41 119.8(4)
C37 C42 H42A 120.1
C41 C42 H42A 120.1
Cl2 C43 Cl3 111.4(2)
Cl2 C43 H43A 109.4
Cl3 C43 H43A 109.4
Cl2 C43 H43B 109.4
Cl3 C43 H43B 109.4
H43A C43 H43B 108.0
C1 N1 O1 117.5(3)
C1 N1 Fe1 117.0(3)
O1 N1 Fe1 123.5(2)
C2 N2 O2 116.4(3)
C2 N2 Fe1 120.2(3)
O2 N2 Fe1 122.5(2)
C3 N3 O3 117.3(3)
C3 N3 Fe1 119.3(3)
O3 N3 Fe1 122.3(2)
C4 N4 O4 117.2(3)
C4 N4 Fe1 118.3(3)
O4 N4 Fe1 122.4(2)
C5 N5 O5 117.2(3)
C5 N5 Fe1 119.5(3)
O5 N5 Fe1 121.9(2)
C6 N6 O6 116.2(3)
C6 N6 Fe1 119.2(3)
O6 N6 Fe1 122.6(2)
F1 B1 O5 107.7(4)
F1 B1 O1 108.4(3)
O5 B1 O1 110.9(3)
F1 B1 O3 108.6(3)
O5 B1 O3 110.9(3)
O1 B1 O3 110.2(4)
F2 B2 O6 107.6(3)
F2 B2 O2 108.3(3)
O6 B2 O2 110.8(3)
F2 B2 O4 108.3(3)
O6 B2 O4 111.8(3)
O2 B2 O4 109.9(3)

loop_
_geom_bond_atom_site_label_1
_geom_bond_atom_site_label_2
_geom_bond_distance
Fe1 N2 1.897(3)
Fe1 N1 1.916(3)
Fe1 N6 1.916(3)
Fe1 N3 1.916(3)
Fe1 N5 1.917(3)
Fe1 N4 1.925(3)
P1 C37 1.814(4)
P1 C31 1.816(4)
P1 C2 1.833(4)
P1 S1 1.9458(16)
Cl1 C1 1.702(4)
Cl2 C43 1.754(4)
Cl3 C43 1.756(4)
F1 B1 1.358(5)
F2 B2 1.361(5)
O1 N1 1.362(4)
O1 B1 1.485(5)
O2 N2 1.349(4)
O2 B2 1.485(5)
O3 N3 1.379(4)
O3 B1 1.490(5)
O4 N4 1.375(4)
O4 B2 1.490(5)
O5 N5 1.375(4)
O5 B1 1.482(5)
O6 N6 1.371(4)
O6 B2 1.471(5)
C1 N1 1.302(5)
C1 C2 1.449(6)
C2 N2 1.328(5)
C3 N3 1.307(5)
C3 C4 1.455(5)
C3 C7 1.479(5)
C4 N4 1.315(5)
C4 C13 1.476(5)
C5 N5 1.318(5)
C5 C6 1.457(5)
C5 C19 1.480(5)
C6 N6 1.307(5)
C6 C25 1.485(5)
C7 C8 1.373(6)
C7 C12 1.390(6)
C8 C9 1.388(6)
C8 H8A 0.9500
C9 C10 1.375(7)
C9 H9A 0.9500
C10 C11 1.372(7)
C10 H10A 0.9500
C11 C12 1.381(6)
C11 H11A 0.9500
C12 H12A 0.9500
C13 C14 1.391(5)
C13 C18 1.399(5)
C14 C15 1.387(5)
C14 H14A 0.9500
C15 C16 1.380(6)
C15 H15A 0.9500
C16 C17 1.378(6)
C16 H16A 0.9500
C17 C18 1.402(6)
C17 H17A 0.9500
C18 H18A 0.9500
C19 C24 1.388(5)
C19 C20 1.395(5)
C20 C21 1.385(5)
C20 H20A 0.9500
C21 C22 1.385(6)
C21 H21A 0.9500
C22 C23 1.380(6)
C22 H22A 0.9500
C23 C24 1.392(6)
C23 H23A 0.9500
C24 H24A 0.9500
C25 C26 1.389(5)
C25 C30 1.400(5)
C26 C27 1.375(5)
C26 H26A 0.9500
C27 C28 1.386(6)
C27 H27A 0.9500
C28 C29 1.381(6)
C28 H28A 0.9500
C29 C30 1.373(6)
C29 H29A 0.9500
C30 H30A 0.9500
C31 C32 1.391(5)
C31 C36 1.392(6)
C32 C33 1.386(6)
C32 H32A 0.9500
C33 C34 1.375(6)
C33 H33A 0.9500
C34 C35 1.383(6)
C34 H34A 0.9500
C35 C36 1.395(6)
C35 H35A 0.9500
C36 H36A 0.9500
C37 C42 1.381(6)
C37 C38 1.404(5)
C38 C39 1.367(6)
C38 H38A 0.9500
C39 C40 1.379(6)
C39 H39A 0.9500
C40 C41 1.388(6)
C40 H40A 0.9500
C41 C42 1.389(6)
C41 H41A 0.9500
C42 H42A 0.9500
C43 H43A 0.9900
C43 H43B 0.9900

loop_
_geom_torsion_atom_site_label_1
_geom_torsion_atom_site_label_2
_geom_torsion_atom_site_label_3
_geom_torsion_atom_site_label_4
_geom_torsion
N1 C1 C2 N2 8.0(5)
Cl1 C1 C2 N2 -169.8(3)
N1 C1 C2 P1 -160.3(3)
Cl1 C1 C2 P1 21.9(6)
C37 P1 C2 N2 164.5(3)
C31 P1 C2 N2 52.0(4)
S1 P1 C2 N2 -72.2(3)
C37 P1 C2 C1 -28.2(4)
C31 P1 C2 C1 -140.7(4)
S1 P1 C2 C1 95.1(4)
N3 C3 C4 N4 8.6(5)
C7 C3 C4 N4 -169.2(4)
N3 C3 C4 C13 -170.4(4)
C7 C3 C4 C13 11.7(6)
N5 C5 C6 N6 12.2(5)
C19 C5 C6 N6 -164.1(3)
N5 C5 C6 C25 -162.7(3)
C19 C5 C6 C25 21.0(6)
N3 C3 C7 C8 59.7(6)
C4 C3 C7 C8 -122.7(5)
N3 C3 C7 C12 -123.2(5)
C4 C3 C7 C12 54.3(6)
C12 C7 C8 C9 -0.3(7)
C3 C7 C8 C9 176.7(4)
C7 C8 C9 C10 1.1(8)
C8 C9 C10 C11 -0.6(8)
C9 C10 C11 C12 -0.5(7)
C10 C11 C12 C7 1.3(7)
C8 C7 C12 C11 -0.9(7)
C3 C7 C12 C11 -177.9(4)
N4 C4 C13 C14 -132.4(4)
C3 C4 C13 C14 46.5(6)
N4 C4 C13 C18 50.9(6)
C3 C4 C13 C18 -130.1(4)
C18 C13 C14 C15 0.9(6)
C4 C13 C14 C15 -175.7(4)
C13 C14 C15 C16 0.2(6)
C14 C15 C16 C17 -1.1(6)
C15 C16 C17 C18 0.7(6)
C14 C13 C18 C17 -1.3(6)
C4 C13 C18 C17 175.4(4)
C16 C17 C18 C13 0.5(6)
N5 C5 C19 C24 36.0(6)
C6 C5 C19 C24 -148.3(4)
N5 C5 C19 C20 -143.5(4)
C6 C5 C19 C20 32.3(6)
C24 C19 C20 C21 -0.1(6)
C5 C19 C20 C21 179.4(4)
C19 C20 C21 C22 0.9(7)
C20 C21 C22 C23 -1.5(7)
C21 C22 C23 C24 1.2(7)
C20 C19 C24 C23 -0.2(6)
C5 C19 C24 C23 -179.6(4)
C22 C23 C24 C19 -0.4(7)
N6 C6 C25 C26 -126.2(4)
C5 C6 C25 C26 48.1(5)
N6 C6 C25 C30 52.4(6)
C5 C6 C25 C30 -133.3(4)
C30 C25 C26 C27 -1.3(6)
C6 C25 C26 C27 177.3(4)
C25 C26 C27 C28 2.5(7)
C26 C27 C28 C29 -1.3(7)
C27 C28 C29 C30 -1.1(7)
C28 C29 C30 C25 2.2(6)
C26 C25 C30 C29 -1.0(6)
C6 C25 C30 C29 -179.6(4)
C37 P1 C31 C32 -77.7(4)
C2 P1 C31 C32 35.3(4)
S1 P1 C31 C32 154.8(3)
C37 P1 C31 C36 103.9(3)
C2 P1 C31 C36 -143.1(3)
S1 P1 C31 C36 -23.7(4)
C36 C31 C32 C33 0.1(6)
P1 C31 C32 C33 -178.4(3)
C31 C32 C33 C34 0.1(6)
C32 C33 C34 C35 0.2(7)
C33 C34 C35 C36 -0.7(7)
C32 C31 C36 C35 -0.6(6)
P1 C31 C36 C35 177.9(3)
C34 C35 C36 C31 0.9(6)
C31 P1 C37 C42 24.1(4)
C2 P1 C37 C42 -86.0(4)
S1 P1 C37 C42 153.3(3)
C31 P1 C37 C38 -151.8(3)
C2 P1 C37 C38 98.1(3)
S1 P1 C37 C38 -22.6(4)
C42 C37 C38 C39 2.3(6)
P1 C37 C38 C39 178.3(3)
C37 C38 C39 C40 -1.9(7)
C38 C39 C40 C41 0.2(7)
C39 C40 C41 C42 1.0(7)
C38 C37 C42 C41 -1.0(6)
P1 C37 C42 C41 -176.8(3)
C40 C41 C42 C37 -0.6(7)
C2 C1 N1 O1 -174.4(3)
Cl1 C1 N1 O1 3.4(5)
C2 C1 N1 Fe1 -10.1(4)
Cl1 C1 N1 Fe1 167.8(2)
B1 O1 N1 C1 147.9(4)
B1 O1 N1 Fe1 -15.4(4)
N2 Fe1 N1 C1 6.7(3)
N6 Fe1 N1 C1 88.2(3)
N3 Fe1 N1 C1 -109.5(3)
N5 Fe1 N1 C1 163.2(3)
N4 Fe1 N1 C1 -53.2(4)
N2 Fe1 N1 O1 170.0(3)
N6 Fe1 N1 O1 -108.5(3)
N3 Fe1 N1 O1 53.9(3)
N5 Fe1 N1 O1 -33.4(3)
N4 Fe1 N1 O1 110.1(3)
C1 C2 N2 O2 -172.1(3)
P1 C2 N2 O2 -2.4(5)
C1 C2 N2 Fe1 -2.7(4)
P1 C2 N2 Fe1 167.04(19)
B2 O2 N2 C2 158.1(3)
B2 O2 N2 Fe1 -11.0(4)
N1 Fe1 N2 C2 -1.8(3)
N6 Fe1 N2 C2 -120.6(3)
N3 Fe1 N2 C2 77.6(3)
N5 Fe1 N2 C2 -62.9(5)
N4 Fe1 N2 C2 152.9(3)
N1 Fe1 N2 O2 167.0(3)
N6 Fe1 N2 O2 48.1(3)
N3 Fe1 N2 O2 -113.6(3)
N5 Fe1 N2 O2 105.9(4)
N4 Fe1 N2 O2 -38.4(3)
C4 C3 N3 O3 -172.8(3)
C7 C3 N3 O3 5.0(6)
C4 C3 N3 Fe1 -4.6(5)
C7 C3 N3 Fe1 173.2(3)
B1 O3 N3 C3 155.8(4)
B1 O3 N3 Fe1 -12.0(4)
N2 Fe1 N3 C3 79.7(3)
N1 Fe1 N3 C3 155.2(3)
N6 Fe1 N3 C3 -59.2(5)
N5 Fe1 N3 C3 -117.1(3)
N4 Fe1 N3 C3 -0.1(3)
N2 Fe1 N3 O3 -112.7(3)
N1 Fe1 N3 O3 -37.3(3)
N6 Fe1 N3 O3 108.4(3)
N5 Fe1 N3 O3 50.5(3)
N4 Fe1 N3 O3 167.5(3)
C3 C4 N4 O4 -173.3(3)
C13 C4 N4 O4 5.7(5)
C3 C4 N4 Fe1 -9.2(4)
C13 C4 N4 Fe1 169.8(3)
B2 O4 N4 C4 149.9(3)
B2 O4 N4 Fe1 -13.4(4)
N2 Fe1 N4 C4 -110.6(3)
N1 Fe1 N4 C4 -52.3(4)
N6 Fe1 N4 C4 161.3(3)
N3 Fe1 N4 C4 5.5(3)
N5 Fe1 N4 C4 86.5(3)
N2 Fe1 N4 O4 52.6(3)
N1 Fe1 N4 O4 110.9(3)
N6 Fe1 N4 O4 -35.5(3)
N3 Fe1 N4 O4 168.7(3)
N5 Fe1 N4 O4 -110.2(3)
C6 C5 N5 O5 -174.4(3)
C19 C5 N5 O5 1.8(5)
C6 C5 N5 Fe1 -7.9(4)
C19 C5 N5 Fe1 168.4(3)
B1 O5 N5 C5 154.6(3)
B1 O5 N5 Fe1 -11.5(4)
N2 Fe1 N5 C5 -58.2(5)
N1 Fe1 N5 C5 -117.5(3)
N6 Fe1 N5 C5 1.5(3)
N3 Fe1 N5 C5 157.2(3)
N4 Fe1 N5 C5 81.5(3)
N2 Fe1 N5 O5 107.6(3)
N1 Fe1 N5 O5 48.4(3)
N6 Fe1 N5 O5 167.4(3)
N3 Fe1 N5 O5 -37.0(3)
N4 Fe1 N5 O5 -112.6(3)
C5 C6 N6 O6 -176.2(3)
C25 C6 N6 O6 -1.2(5)
C5 C6 N6 Fe1 -11.9(4)
C25 C6 N6 Fe1 163.0(3)
B2 O6 N6 C6 148.8(3)
B2 O6 N6 Fe1 -14.9(4)
N2 Fe1 N6 C6 163.2(3)
N1 Fe1 N6 C6 87.0(3)
N3 Fe1 N6 C6 -53.6(4)
N5 Fe1 N6 C6 6.3(3)
N4 Fe1 N6 C6 -111.0(3)
N2 Fe1 N6 O6 -33.6(3)
N1 Fe1 N6 O6 -109.8(3)
N3 Fe1 N6 O6 109.7(3)
N5 Fe1 N6 O6 169.6(3)
N4 Fe1 N6 O6 52.3(3)
N5 O5 B1 F1 -173.4(3)
N5 O5 B1 O1 -54.9(4)
N5 O5 B1 O3 68.0(4)
N1 O1 B1 F1 -172.1(3)
N1 O1 B1 O5 69.9(4)
N1 O1 B1 O3 -53.4(4)
N3 O3 B1 F1 -172.5(3)
N3 O3 B1 O5 -54.4(4)
N3 O3 B1 O1 68.8(4)
N6 O6 B2 F2 -172.6(3)
N6 O6 B2 O2 69.1(4)
N6 O6 B2 O4 -53.9(4)
N2 O2 B2 F2 -173.2(3)
N2 O2 B2 O6 -55.4(4)
N2 O2 B2 O4 68.7(4)
N4 O4 B2 F2 -171.9(3)
N4 O4 B2 O6 69.8(4)
N4 O4 B2 O2 -53.7(4)
